data_1527660
loop_
_publ_author_name
'Kniep, R.'
'Mootz, D.'
'Rabenau, A.'

_publ_section_title
;
 Zur kenntnis der Subhalogenide des Tellurs
;
_journal_name_full 'Zeitschrift fuer Anorganische und Allgemeine Chemie'
_journal_page_first 17
_journal_page_last 38
_journal_volume 422
_journal_year 1976
_chemical_formula_sum 'I Te'
_chemical_name_systematic 'Te I'
_space_group_IT_number 2
_symmetry_space_group_name_Hall '-P 1'
_symmetry_space_group_name_H-M 'P -1'
_cell_angle_alpha 104.37
_cell_angle_beta 90.13
_cell_angle_gamma 102.89
_cell_formula_units_Z 8
_cell_length_a 9.958
_cell_length_b 7.992
_cell_length_c 8.212
_cell_volume 615.995
_citation_journal_id_ASTM ZAACAB
_cod_data_source_file Kniep_ZAACAB_1976_572.cif
_cod_data_source_block I1Te1
_cod_original_cell_volume 615.9947
_cod_original_formula_sum 'I1 Te1'
_cod_database_code 1527660

loop_
_symmetry_equiv_pos_as_xyz
x,y,z
-x,-y,-z

loop_
_atom_site_label
_atom_site_type_symbol
_atom_site_fract_x
_atom_site_fract_y
_atom_site_fract_z
_atom_site_occupancy
_atom_site_U_iso_or_equiv
Te1 Te+1 0.19346 0.50486 0.50438 1 0.0
I2 I-1 0.17132 0.80236 0.34297 1 0.0
Te3 Te+1 0.28874 0.7728 0.81519 1 0.0
I1 I-1 0.06734 0.20027 0.18989 1 0.0
I4 I-1 0.46158 0.21294 0.68258 1 0.0
Te2 Te+1 0.19005 0.23142 0.68554 1 0.0
Te4 Te+1 0.20012 0.50105 0.97882 1 0.0
I3 I-1 0.5667 0.78853 0.81927 1 0.0
